data_7002652
loop_
_publ_author_name
'Giglmeier, Helene'
'Kerscher, Tobias'
'Kl\"ufers, Peter'
'Schaniel, Dominik'
'Woike, Theo'

_publ_section_title
;
 Nitric-oxide photorelease and photoinduced linkage isomerism on solid
 [Ru(NO)(terpy)(L)]BPh4 (L = glycolate dianion)
;
_journal_coden_ASTM DTARAF
_journal_issue 42
_journal_name_full 'Dalton Transactions'
_journal_page_first 9113
_journal_page_last 9116
_journal_paper_doi 10.1039/b912162e
_journal_year 2009
_chemical_compound_source
;
cf. Experimental Section of upcoming publication
;
_chemical_formula_moiety 'C24 H20 B, C17 H13 N4 O4 Ru, C2 H6 O S'
_chemical_formula_sum 'C43 H39 B N4 O5 Ru S'
_chemical_formula_weight 835.72
_chemical_name_common (Ru(NO)(terpy)(glyac))BPh4
_space_group_IT_number 61
_symmetry_cell_setting orthorhombic
_symmetry_Int_Tables_number 61
_symmetry_space_group_name_Hall '-P 2ac 2ab'
_symmetry_space_group_name_H-M 'P b c a'
_atom_sites_solution_hydrogens geom
_atom_sites_solution_primary direct
_atom_sites_solution_secondary difmap
_audit_block_code
;
Ru_NO_terpy_glyac_BPh4_nn039_giglmeier
;
_audit_creation_date 2009-01-26
_audit_creation_method 'form98_non/compatible with shelxl97-2'
_audit_update_record
;
17-June-2009 created by GH
;
_cell_angle_alpha 90.00
_cell_angle_beta 90.00
_cell_angle_gamma 90.00
_cell_formula_units_Z 8
_cell_length_a 11.3863(2)
_cell_length_b 23.9172(5)
_cell_length_c 28.1252(5)
_cell_measurement_reflns_used 31152
_cell_measurement_temperature 200(2)
_cell_measurement_theta_max 27.485
_cell_measurement_theta_min 3.134
_cell_volume 7659.3(2)
_computing_structure_refinement 'SHELXL-97 (G. M. Sheldrick. University of G\"ottingen, 97-2 version)'
_computing_structure_solution 'SHELXS-97 (Sheldrick, 1990)'
_diffrn_ambient_temperature 200(2)
_diffrn_detector_area_resol_mean 9
_diffrn_measured_fraction_theta_full 0.998
_diffrn_measured_fraction_theta_max 0.998
_diffrn_measurement_device '95mm CCD camera on \k-goniostat'
_diffrn_measurement_device_type KappaCCD
_diffrn_measurement_method 'CCD; rotation images; thick slices'
_diffrn_orient_matrix_type 'by Bruker AXS Collect from scalepack cell'
_diffrn_orient_matrix_UB_11 -0.0240153
_diffrn_orient_matrix_UB_12 -0.0807414
_diffrn_orient_matrix_UB_13 -0.0248457
_diffrn_orient_matrix_UB_21 -0.0122494
_diffrn_orient_matrix_UB_22 -0.0084017
_diffrn_orient_matrix_UB_23 0.0390835
_diffrn_orient_matrix_UB_31 -0.0325880
_diffrn_orient_matrix_UB_32 0.0119985
_diffrn_orient_matrix_UB_33 -0.0076314
_diffrn_radiation_collimation 0.20
_diffrn_radiation_monochromator 'MONTEL, graded multilayered X-ray optics'
_diffrn_radiation_source 'rotating anode'
_diffrn_radiation_type MoK\a
_diffrn_radiation_wavelength 0.71073
_diffrn_reflns_av_R_equivalents 0.1979
_diffrn_reflns_av_sigmaI/netI 0.1060
_diffrn_reflns_limit_h_max 14
_diffrn_reflns_limit_h_min -14
_diffrn_reflns_limit_k_max 31
_diffrn_reflns_limit_k_min -30
_diffrn_reflns_limit_l_max 35
_diffrn_reflns_limit_l_min -36
_diffrn_reflns_number 56805
_diffrn_reflns_theta_full 27.49
_diffrn_reflns_theta_max 27.49
_diffrn_reflns_theta_min 3.20
_diffrn_source_current 55.00
_diffrn_source_power 3.025
_diffrn_source_type 'FR 591 generator'
_diffrn_source_voltage 55.00
_exptl_absorpt_coefficient_mu 0.516
_exptl_absorpt_correction_type none
_exptl_crystal_colour yellow
_exptl_crystal_density_diffrn 1.449
_exptl_crystal_density_method 'not measured'
_exptl_crystal_description platelet
_exptl_crystal_F_000 3440
_exptl_crystal_size_max 0.51
_exptl_crystal_size_mid 0.09
_exptl_crystal_size_min 0.08
_refine_diff_density_max 0.874
_refine_diff_density_min -0.931
_refine_diff_density_rms 0.092
_refine_ls_extinction_method none
_refine_ls_goodness_of_fit_ref 1.003
_refine_ls_hydrogen_treatment constr
_refine_ls_matrix_type full
_refine_ls_number_parameters 493
_refine_ls_number_reflns 8770
_refine_ls_number_restraints 0
_refine_ls_restrained_S_all 1.003
_refine_ls_R_factor_all 0.1392
_refine_ls_R_factor_gt 0.0515
_refine_ls_shift/su_max 0.001
_refine_ls_shift/su_mean 0.000
_refine_ls_structure_factor_coef Fsqd
_refine_ls_weighting_details 'calc w=1/[\s^2^(Fo^2^)+(0.0492P)^2^+2.8203P] where P=(Fo^2^+2Fc^2^)/3'
_refine_ls_weighting_scheme calc
_refine_ls_wR_factor_gt 0.0979
_refine_ls_wR_factor_ref 0.1263
_reflns_number_gt 4587
_reflns_number_total 8770
_reflns_threshold_expression >2sigma(I)
_cod_data_source_file B912162E.txt
_cod_data_source_block nn039
_cod_database_code 7002652

loop_
_symmetry_equiv_pos_as_xyz
'x, y, z'
'x+1/2, -y+1/2, -z'
'-x, y+1/2, -z+1/2'
'-x+1/2, -y, z+1/2'
'-x, -y, -z'
'-x-1/2, y-1/2, z'
'x, -y-1/2, z-1/2'
'x-1/2, y, -z-1/2'

loop_
_atom_site_label
_atom_site_type_symbol
_atom_site_fract_x
_atom_site_fract_y
_atom_site_fract_z
_atom_site_U_iso_or_equiv
_atom_site_adp_type
_atom_site_occupancy
_atom_site_symmetry_multiplicity
_atom_site_calc_flag
_atom_site_refinement_flags
_atom_site_disorder_assembly
_atom_site_disorder_group
B1 B 0.3643(4) 0.2331(2) 0.11832(16) 0.0336(11) Uani 1 1 d . . .
C36 C 0.3286(3) 0.2939(2) 0.14200(13) 0.0371(11) Uani 1 1 d . . .
C41 C 0.3754(3) 0.34474(19) 0.12702(14) 0.0365(10) Uani 1 1 d . . .
H41 H 0.4168 0.3457 0.0977 0.044 Uiso 1 1 calc R . .
C40 C 0.3648(3) 0.3941(2) 0.15264(15) 0.0450(12) Uani 1 1 d . . .
H40 H 0.4006 0.4273 0.1412 0.054 Uiso 1 1 calc R . .
C39 C 0.3027(4) 0.3950(2) 0.19460(17) 0.0568(14) Uani 1 1 d . . .
H39 H 0.2973 0.4282 0.2130 0.068 Uiso 1 1 calc R . .
C38 C 0.2483(4) 0.3464(2) 0.20927(15) 0.0572(14) Uani 1 1 d . . .
H38 H 0.2010 0.3466 0.2371 0.069 Uiso 1 1 calc R . .
C37 C 0.2619(4) 0.2976(2) 0.18386(15) 0.0510(12) Uani 1 1 d . . .
H37 H 0.2242 0.2648 0.1952 0.061 Uiso 1 1 calc R . .
C18 C 0.4868(3) 0.21347(17) 0.14564(14) 0.0347(10) Uani 1 1 d . . .
C19 C 0.4945(4) 0.21481(19) 0.19528(15) 0.0450(11) Uani 1 1 d . . .
H19 H 0.4286 0.2279 0.2128 0.054 Uiso 1 1 calc R . .
C20 C 0.5933(4) 0.1980(2) 0.22013(16) 0.0525(13) Uani 1 1 d . . .
H20 H 0.5939 0.1998 0.2539 0.063 Uiso 1 1 calc R . .
C21 C 0.6911(4) 0.1788(2) 0.19619(19) 0.0553(13) Uani 1 1 d . . .
H21 H 0.7594 0.1674 0.2130 0.066 Uiso 1 1 calc R . .
C22 C 0.6867(4) 0.1766(2) 0.14720(18) 0.0527(13) Uani 1 1 d . . .
H22 H 0.7529 0.1635 0.1299 0.063 Uiso 1 1 calc R . .
C23 C 0.5862(3) 0.19340(18) 0.12281(15) 0.0436(11) Uani 1 1 d . . .
H23 H 0.5857 0.1910 0.0891 0.052 Uiso 1 1 calc R . .
C30 C 0.3823(3) 0.23781(17) 0.06032(13) 0.0316(9) Uani 1 1 d . . .
C31 C 0.3078(3) 0.21150(18) 0.02740(14) 0.0359(10) Uani 1 1 d . . .
H31 H 0.2472 0.1880 0.0392 0.043 Uiso 1 1 calc R . .
C32 C 0.3180(3) 0.21795(19) -0.02144(15) 0.0409(11) Uani 1 1 d . . .
H32 H 0.2655 0.1988 -0.0420 0.049 Uiso 1 1 calc R . .
C33 C 0.4039(3) 0.25195(18) -0.04024(14) 0.0397(11) Uani 1 1 d . . .
H33 H 0.4095 0.2576 -0.0736 0.048 Uiso 1 1 calc R . .
C34 C 0.4819(3) 0.27783(18) -0.00946(14) 0.0399(11) Uani 1 1 d . . .
H34 H 0.5426 0.3009 -0.0218 0.048 Uiso 1 1 calc R . .
C35 C 0.4720(3) 0.27029(18) 0.03925(14) 0.0367(10) Uani 1 1 d . . .
H35 H 0.5281 0.2877 0.0594 0.044 Uiso 1 1 calc R . .
C24 C 0.2626(3) 0.1853(2) 0.12846(13) 0.0396(11) Uani 1 1 d . . .
C25 C 0.2902(4) 0.1293(2) 0.13599(15) 0.0524(13) Uani 1 1 d . . .
H25 H 0.3706 0.1190 0.1383 0.063 Uiso 1 1 calc R . .
C26 C 0.2055(5) 0.0877(2) 0.14036(18) 0.0658(15) Uani 1 1 d . . .
H26 H 0.2287 0.0500 0.1458 0.079 Uiso 1 1 calc R . .
C27 C 0.0881(5) 0.1008(3) 0.13686(17) 0.0700(17) Uani 1 1 d . . .
H27 H 0.0298 0.0725 0.1394 0.084 Uiso 1 1 calc R . .
C28 C 0.0571(4) 0.1557(3) 0.12966(17) 0.0641(16) Uani 1 1 d . . .
H28 H -0.0235 0.1657 0.1275 0.077 Uiso 1 1 calc R . .
C29 C 0.1426(4) 0.1965(2) 0.12553(15) 0.0560(14) Uani 1 1 d . . .
H29 H 0.1184 0.2340 0.1204 0.067 Uiso 1 1 calc R . .
Ru1 Ru 0.76263(2) 0.484465(14) 0.089805(10) 0.02955(11) Uani 1 1 d . . .
O2 O 0.75531(19) 0.44191(11) 0.03119(8) 0.0314(6) Uani 1 1 d . . .
O1 O 0.5844(2) 0.48445(12) 0.08272(9) 0.0382(7) Uani 1 1 d . . .
O3 O 0.4415(2) 0.44940(14) 0.03754(10) 0.0527(9) Uani 1 1 d . . .
O4 O 0.7197(3) 0.55371(15) 0.17218(11) 0.0623(9) Uani 1 1 d . . .
N3 N 0.8074(3) 0.55439(14) 0.04918(11) 0.0318(8) Uani 1 1 d . . .
N2 N 0.9354(2) 0.47662(13) 0.08788(10) 0.0293(7) Uani 1 1 d . . .
N1 N 0.7809(3) 0.40787(13) 0.12420(10) 0.0309(8) Uani 1 1 d . . .
N4 N 0.7495(3) 0.52501(14) 0.14133(12) 0.0372(8) Uani 1 1 d . . .
C3 C 0.6953(4) 0.37373(19) 0.14012(13) 0.0378(11) Uani 1 1 d . . .
H3 H 0.6156 0.3846 0.1364 0.045 Uiso 1 1 calc R . .
C4 C 0.7206(4) 0.32346(19) 0.16156(14) 0.0428(11) Uani 1 1 d . . .
H4 H 0.6589 0.2998 0.1721 0.051 Uiso 1 1 calc R . .
C5 C 0.8357(4) 0.3077(2) 0.16770(15) 0.0494(12) Uani 1 1 d . . .
H5 H 0.8541 0.2734 0.1831 0.059 Uiso 1 1 calc R . .
C6 C 0.9250(4) 0.34222(19) 0.15119(14) 0.0412(11) Uani 1 1 d . . .
H6 H 1.0050 0.3320 0.1552 0.049 Uiso 1 1 calc R . .
C7 C 0.8956(3) 0.39148(17) 0.12893(13) 0.0307(9) Uani 1 1 d . . .
C8 C 0.9827(3) 0.43015(18) 0.10779(13) 0.0312(9) Uani 1 1 d . . .
C9 C 1.1033(3) 0.42190(19) 0.10517(14) 0.0381(11) Uani 1 1 d . . .
H9 H 1.1389 0.3898 0.1189 0.046 Uiso 1 1 calc R . .
C10 C 1.1708(3) 0.4623(2) 0.08176(14) 0.0397(11) Uani 1 1 d . . .
H10 H 1.2537 0.4580 0.0803 0.048 Uiso 1 1 calc R . .
C11 C 1.1196(3) 0.50811(19) 0.06083(13) 0.0378(11) Uani 1 1 d . . .
H11 H 1.1660 0.5348 0.0443 0.045 Uiso 1 1 calc R . .
C12 C 0.9990(3) 0.51473(18) 0.06415(12) 0.0303(9) Uani 1 1 d . . .
C13 C 0.9268(3) 0.55957(17) 0.04282(13) 0.0327(10) Uani 1 1 d . . .
C14 C 0.9732(4) 0.60284(19) 0.01681(14) 0.0400(11) Uani 1 1 d . . .
H14 H 1.0556 0.6057 0.0121 0.048 Uiso 1 1 calc R . .
C15 C 0.8979(4) 0.64229(18) -0.00252(14) 0.0421(11) Uani 1 1 d . . .
H15 H 0.9286 0.6729 -0.0201 0.051 Uiso 1 1 calc R . .
C16 C 0.7792(4) 0.63713(18) 0.00377(14) 0.0417(11) Uani 1 1 d . . .
H16 H 0.7269 0.6637 -0.0097 0.050 Uiso 1 1 calc R . .
C17 C 0.7368(3) 0.59294(17) 0.02988(13) 0.0359(10) Uani 1 1 d . . .
H17 H 0.6544 0.5897 0.0344 0.043 Uiso 1 1 calc R . .
C2 C 0.6405(3) 0.42901(19) 0.01629(15) 0.0423(11) Uani 1 1 d . . .
H2A H 0.6299 0.3879 0.0171 0.051 Uiso 1 1 calc R . .
H2B H 0.6303 0.4414 -0.0170 0.051 Uiso 1 1 calc R . .
C1 C 0.5459(3) 0.45635(19) 0.04708(15) 0.0370(10) Uani 1 1 d . . .
O98A O 0.8877(5) 0.4805(3) 0.2113(2) 0.0710(19) Uiso 0.723(4) 1 d P A 1
S1A S 1.02833(17) 0.49586(8) 0.21436(6) 0.0589(8) Uiso 0.723(4) 1 d P A 1
C98A C 1.0263(7) 0.5658(3) 0.2359(3) 0.068(2) Uiso 0.723(4) 1 d P A 1
H98A H 1.0019 0.5911 0.2104 0.103 Uiso 0.723(4) 1 calc PR A 1
H98B H 1.1050 0.5762 0.2469 0.103 Uiso 0.723(4) 1 calc PR A 1
H98C H 0.9707 0.5686 0.2625 0.103 Uiso 0.723(4) 1 calc PR A 1
C99A C 1.0744(9) 0.4645(4) 0.2689(3) 0.061(3) Uiso 0.723(4) 1 d P A 1
H99A H 1.0777 0.4238 0.2650 0.091 Uiso 0.723(4) 1 calc PR A 1
H99B H 1.0183 0.4739 0.2941 0.091 Uiso 0.723(4) 1 calc PR A 1
H99C H 1.1524 0.4786 0.2775 0.091 Uiso 0.723(4) 1 calc PR A 1
S1B S 0.9580(5) 0.5033(2) 0.24726(19) 0.069(2) Uiso 0.277(4) 1 d P A 2
O98B O 0.9317(12) 0.4783(5) 0.2010(4) 0.050(4) Uiso 0.277(4) 1 d P A 2
C98B C 1.061(2) 0.5521(13) 0.2186(9) 0.107(10) Uiso 0.277(4) 1 d P A 2
H98D H 1.0180 0.5840 0.2057 0.161 Uiso 0.277(4) 1 calc PR A 2
H98E H 1.1026 0.5328 0.1927 0.161 Uiso 0.277(4) 1 calc PR A 2
H98F H 1.1187 0.5652 0.2421 0.161 Uiso 0.277(4) 1 calc PR A 2
C99B C 1.072(3) 0.4525(12) 0.2565(10) 0.081(10) Uiso 0.277(4) 1 d P A 2
H99D H 1.0369 0.4166 0.2655 0.121 Uiso 0.277(4) 1 calc PR A 2
H99E H 1.1244 0.4652 0.2819 0.121 Uiso 0.277(4) 1 calc PR A 2
H99F H 1.1171 0.4478 0.2270 0.121 Uiso 0.277(4) 1 calc PR A 2

loop_
_atom_site_aniso_label
_atom_site_aniso_U_11
_atom_site_aniso_U_22
_atom_site_aniso_U_33
_atom_site_aniso_U_23
_atom_site_aniso_U_13
_atom_site_aniso_U_12
B1 0.029(2) 0.041(3) 0.030(3) 0.002(2) -0.0013(19) -0.003(2)
C36 0.030(2) 0.052(3) 0.028(2) 0.005(2) -0.0013(17) 0.004(2)
C41 0.027(2) 0.045(3) 0.038(2) -0.001(2) -0.0020(18) 0.006(2)
C40 0.035(2) 0.051(3) 0.049(3) -0.008(2) -0.006(2) 0.002(2)
C39 0.054(3) 0.065(4) 0.052(3) -0.013(3) -0.007(2) 0.011(3)
C38 0.060(3) 0.076(4) 0.035(2) -0.003(3) 0.011(2) 0.014(3)
C37 0.052(3) 0.055(3) 0.046(3) 0.013(2) 0.004(2) 0.003(2)
C18 0.038(2) 0.031(3) 0.035(2) 0.0012(19) -0.0062(19) -0.005(2)
C19 0.043(3) 0.045(3) 0.047(3) 0.007(2) -0.007(2) -0.002(2)
C20 0.065(3) 0.047(3) 0.045(3) 0.009(2) -0.017(2) -0.005(3)
C21 0.053(3) 0.036(3) 0.077(4) 0.003(3) -0.032(3) -0.002(2)
C22 0.041(3) 0.042(3) 0.075(4) -0.002(3) -0.015(2) 0.007(2)
C23 0.038(2) 0.045(3) 0.049(3) -0.010(2) -0.005(2) -0.001(2)
C30 0.026(2) 0.034(3) 0.035(2) -0.001(2) -0.0029(17) 0.0053(19)
C31 0.029(2) 0.040(3) 0.039(3) 0.004(2) 0.0030(18) -0.004(2)
C32 0.037(2) 0.045(3) 0.041(3) -0.004(2) -0.004(2) 0.000(2)
C33 0.041(2) 0.043(3) 0.034(2) 0.004(2) 0.003(2) 0.006(2)
C34 0.034(2) 0.041(3) 0.045(3) -0.001(2) 0.008(2) 0.000(2)
C35 0.030(2) 0.043(3) 0.036(2) -0.007(2) -0.0014(18) -0.002(2)
C24 0.039(2) 0.050(3) 0.030(2) 0.007(2) -0.0031(18) -0.005(2)
C25 0.046(3) 0.049(3) 0.062(3) 0.002(3) 0.002(2) -0.005(3)
C26 0.062(3) 0.053(4) 0.082(4) 0.003(3) 0.016(3) -0.016(3)
C27 0.058(4) 0.085(5) 0.068(4) 0.010(3) 0.005(3) -0.038(3)
C28 0.039(3) 0.086(5) 0.068(3) 0.024(3) -0.006(2) -0.016(3)
C29 0.040(3) 0.072(4) 0.056(3) 0.022(3) -0.008(2) -0.011(3)
Ru1 0.02264(17) 0.0328(2) 0.03319(18) -0.00081(16) 0.00225(13) -0.00205(15)
O2 0.0219(13) 0.0387(18) 0.0335(14) -0.0040(13) -0.0012(11) -0.0023(12)
O1 0.0248(13) 0.0466(19) 0.0430(17) -0.0066(16) 0.0045(12) -0.0017(13)
O3 0.0239(16) 0.074(3) 0.061(2) 0.0049(18) -0.0036(13) -0.0080(15)
O4 0.077(2) 0.055(2) 0.055(2) -0.0161(19) 0.0198(18) -0.0013(19)
N3 0.0296(17) 0.032(2) 0.0336(18) 0.0000(16) 0.0018(14) -0.0010(16)
N2 0.0229(15) 0.034(2) 0.0311(17) -0.0060(17) -0.0012(14) -0.0040(15)
N1 0.0294(18) 0.033(2) 0.0299(17) 0.0007(15) 0.0017(14) -0.0031(15)
N4 0.038(2) 0.033(2) 0.040(2) 0.0048(17) 0.0068(16) -0.0015(17)
C3 0.035(2) 0.045(3) 0.033(2) -0.002(2) 0.0034(18) -0.008(2)
C4 0.045(3) 0.041(3) 0.043(3) 0.001(2) 0.007(2) -0.011(2)
C5 0.057(3) 0.038(3) 0.054(3) 0.004(2) -0.001(2) 0.000(2)
C6 0.038(2) 0.041(3) 0.045(3) 0.001(2) -0.003(2) 0.000(2)
C7 0.026(2) 0.035(3) 0.032(2) -0.001(2) -0.0005(16) -0.0007(19)
C8 0.028(2) 0.035(3) 0.031(2) -0.0036(19) -0.0034(17) -0.0022(19)
C9 0.028(2) 0.043(3) 0.043(2) 0.000(2) -0.0035(18) 0.001(2)
C10 0.022(2) 0.055(3) 0.043(3) 0.000(2) -0.0019(18) 0.000(2)
C11 0.025(2) 0.050(3) 0.038(2) 0.001(2) 0.0028(17) -0.009(2)
C12 0.026(2) 0.036(3) 0.029(2) -0.003(2) 0.0002(16) -0.005(2)
C13 0.032(2) 0.035(3) 0.031(2) -0.005(2) 0.0016(17) -0.007(2)
C14 0.039(2) 0.039(3) 0.042(2) -0.004(2) 0.005(2) -0.007(2)
C15 0.055(3) 0.027(3) 0.044(3) -0.002(2) 0.005(2) -0.010(2)
C16 0.049(3) 0.033(3) 0.043(3) -0.002(2) -0.001(2) 0.006(2)
C17 0.035(2) 0.032(3) 0.040(2) -0.005(2) -0.0015(19) 0.002(2)
C2 0.030(2) 0.048(3) 0.048(3) -0.006(2) -0.0022(19) -0.006(2)
C1 0.026(2) 0.041(3) 0.044(3) 0.007(2) 0.0012(19) 0.000(2)

loop_
_atom_type_symbol
_atom_type_description
_atom_type_scat_dispersion_real
_atom_type_scat_dispersion_imag
_atom_type_scat_source
C C 0.0033 0.0016 'International Tables Vol C Tables 4.2.6.8 and 6.1.1.4'
H H 0.0000 0.0000 'International Tables Vol C Tables 4.2.6.8 and 6.1.1.4'
N N 0.0061 0.0033 'International Tables Vol C Tables 4.2.6.8 and 6.1.1.4'
O O 0.0106 0.0060 'International Tables Vol C Tables 4.2.6.8 and 6.1.1.4'
B B 0.0013 0.0007 'International Tables Vol C Tables 4.2.6.8 and 6.1.1.4'
Ru Ru -1.2594 0.8363 'International Tables Vol C Tables 4.2.6.8 and 6.1.1.4'
S S 0.1246 0.1234 'International Tables Vol C Tables 4.2.6.8 and 6.1.1.4'

loop_
_exptl_crystal_face_index_h
_exptl_crystal_face_index_k
_exptl_crystal_face_index_l
_exptl_crystal_face_perp_dist
1 -9 1 0.252000
-1 9 0 0.257000
-5 -6 15 0.041000
1 1 -3 0.034000
-1 -1 -3 0.053000
4 3 10 0.035000
5 -8 1 0.238000
-1 15 5 0.228000
-2 1 4 0.169000
-5 6 9 0.195000
1 1 -14 0.046000
-1 -2 13 0.036000
4 -7 -3 0.218000
0 0 -1 0.022000
-4 6 -5 0.221000
-2 4 1 0.226000
-1 2 6 0.119000
0 0 1 0.026000
1 -5 -4 0.194000

loop_
_geom_angle_atom_site_label_1
_geom_angle_atom_site_label_2
_geom_angle_atom_site_label_3
_geom_angle
_geom_angle_site_symmetry_1
_geom_angle_site_symmetry_3
_geom_angle_publ_flag
C30 B1 C36 111.8(3) . . ?
C30 B1 C24 107.8(3) . . ?
C36 B1 C24 111.6(3) . . ?
C30 B1 C18 111.9(3) . . ?
C36 B1 C18 105.6(3) . . ?
C24 B1 C18 108.2(3) . . ?
C41 C36 C37 113.9(4) . . ?
C41 C36 B1 123.6(3) . . ?
C37 C36 B1 121.9(4) . . ?
C40 C41 C36 123.5(4) . . ?
C40 C41 H41 118.2 . . ?
C36 C41 H41 118.2 . . ?
C39 C40 C41 120.2(5) . . ?
C39 C40 H40 119.9 . . ?
C41 C40 H40 119.9 . . ?
C40 C39 C38 118.2(5) . . ?
C40 C39 H39 120.9 . . ?
C38 C39 H39 120.9 . . ?
C37 C38 C39 120.5(4) . . ?
C37 C38 H38 119.7 . . ?
C39 C38 H38 119.7 . . ?
C38 C37 C36 123.4(5) . . ?
C38 C37 H37 118.3 . . ?
C36 C37 H37 118.3 . . ?
C23 C18 C19 114.7(4) . . ?
C23 C18 B1 124.7(3) . . ?
C19 C18 B1 120.5(4) . . ?
C20 C19 C18 123.2(4) . . ?
C20 C19 H19 118.4 . . ?
C18 C19 H19 118.4 . . ?
C21 C20 C19 120.4(4) . . ?
C21 C20 H20 119.8 . . ?
C19 C20 H20 119.8 . . ?
C20 C21 C22 118.1(4) . . ?
C20 C21 H21 120.9 . . ?
C22 C21 H21 120.9 . . ?
C21 C22 C23 120.7(4) . . ?
C21 C22 H22 119.7 . . ?
C23 C22 H22 119.7 . . ?
C18 C23 C22 122.8(4) . . ?
C18 C23 H23 118.6 . . ?
C22 C23 H23 118.6 . . ?
C31 C30 C35 114.0(3) . . ?
C31 C30 B1 123.1(3) . . ?
C35 C30 B1 122.9(3) . . ?
C32 C31 C30 123.5(4) . . ?
C32 C31 H31 118.2 . . ?
C30 C31 H31 118.2 . . ?
C33 C32 C31 120.4(4) . . ?
C33 C32 H32 119.8 . . ?
C31 C32 H32 119.8 . . ?
C32 C33 C34 118.6(4) . . ?
C32 C33 H33 120.7 . . ?
C34 C33 H33 120.7 . . ?
C35 C34 C33 120.4(4) . . ?
C35 C34 H34 119.8 . . ?
C33 C34 H34 119.8 . . ?
C34 C35 C30 123.0(4) . . ?
C34 C35 H35 118.5 . . ?
C30 C35 H35 118.5 . . ?
C25 C24 C29 114.5(4) . . ?
C25 C24 B1 122.3(4) . . ?
C29 C24 B1 123.0(4) . . ?
C26 C25 C24 123.0(5) . . ?
C26 C25 H25 118.5 . . ?
C24 C25 H25 118.5 . . ?
C27 C26 C25 120.3(5) . . ?
C27 C26 H26 119.9 . . ?
C25 C26 H26 119.9 . . ?
C28 C27 C26 118.5(5) . . ?
C28 C27 H27 120.7 . . ?
C26 C27 H27 120.7 . . ?
C27 C28 C29 120.3(5) . . ?
C27 C28 H28 119.8 . . ?
C29 C28 H28 119.8 . . ?
C28 C29 C24 123.4(5) . . ?
C28 C29 H29 118.3 . . ?
C24 C29 H29 118.3 . . ?
N4 Ru1 O2 172.34(12) . . ?
N4 Ru1 N2 99.23(13) . . ?
O2 Ru1 N2 88.26(11) . . ?
N4 Ru1 O1 89.77(13) . . ?
O2 Ru1 O1 82.76(10) . . ?
N2 Ru1 O1 170.99(11) . . ?
N4 Ru1 N1 96.39(13) . . ?
O2 Ru1 N1 86.42(11) . . ?
N2 Ru1 N1 80.20(13) . . ?
O1 Ru1 N1 98.32(11) . . ?
N4 Ru1 N3 91.73(14) . . ?
O2 Ru1 N3 88.03(11) . . ?
N2 Ru1 N3 79.54(13) . . ?
O1 Ru1 N3 100.92(11) . . ?
N1 Ru1 N3 159.13(12) . . ?
C2 O2 Ru1 114.1(2) . . ?
C1 O1 Ru1 114.6(2) . . ?
C17 N3 C13 118.6(3) . . ?
C17 N3 Ru1 128.8(3) . . ?
C13 N3 Ru1 112.6(3) . . ?
C12 N2 C8 123.2(3) . . ?
C12 N2 Ru1 119.1(3) . . ?
C8 N2 Ru1 117.5(2) . . ?
C3 N1 C7 118.9(4) . . ?
C3 N1 Ru1 128.0(3) . . ?
C7 N1 Ru1 113.1(2) . . ?
O4 N4 Ru1 167.1(3) . . ?
N1 C3 C4 121.6(4) . . ?
N1 C3 H3 119.2 . . ?
C4 C3 H3 119.2 . . ?
C5 C4 C3 119.7(4) . . ?
C5 C4 H4 120.2 . . ?
C3 C4 H4 120.2 . . ?
C4 C5 C6 119.4(4) . . ?
C4 C5 H5 120.3 . . ?
C6 C5 H5 120.3 . . ?
C7 C6 C5 118.9(4) . . ?
C7 C6 H6 120.5 . . ?
C5 C6 H6 120.5 . . ?
N1 C7 C6 121.4(4) . . ?
N1 C7 C8 114.9(3) . . ?
C6 C7 C8 123.7(3) . . ?
N2 C8 C9 119.1(4) . . ?
N2 C8 C7 114.4(3) . . ?
C9 C8 C7 126.5(4) . . ?
C8 C9 C10 118.0(4) . . ?
C8 C9 H9 121.0 . . ?
C10 C9 H9 121.0 . . ?
C11 C10 C9 121.3(4) . . ?
C11 C10 H10 119.4 . . ?
C9 C10 H10 119.4 . . ?
C10 C11 C12 118.9(4) . . ?
C10 C11 H11 120.5 . . ?
C12 C11 H11 120.5 . . ?
N2 C12 C11 119.4(4) . . ?
N2 C12 C13 113.3(3) . . ?
C11 C12 C13 127.3(4) . . ?
C14 C13 N3 121.1(4) . . ?
C14 C13 C12 123.3(4) . . ?
N3 C13 C12 115.5(3) . . ?
C13 C14 C15 118.9(4) . . ?
C13 C14 H14 120.5 . . ?
C15 C14 H14 120.5 . . ?
C16 C15 C14 119.9(4) . . ?
C16 C15 H15 120.0 . . ?
C14 C15 H15 120.0 . . ?
C15 C16 C17 119.0(4) . . ?
C15 C16 H16 120.5 . . ?
C17 C16 H16 120.5 . . ?
N3 C17 C16 122.4(4) . . ?
N3 C17 H17 118.8 . . ?
C16 C17 H17 118.8 . . ?
O2 C2 C1 113.1(3) . . ?
O2 C2 H2A 109.0 . . ?
C1 C2 H2A 109.0 . . ?
O2 C2 H2B 109.0 . . ?
C1 C2 H2B 109.0 . . ?
H2A C2 H2B 107.8 . . ?
O3 C1 O1 124.8(4) . . ?
O3 C1 C2 120.0(4) . . ?
O1 C1 C2 115.2(3) . . ?
O98A S1A C98A 102.4(3) . . ?
O98A S1A C99A 103.7(4) . . ?
C98A S1A C99A 96.1(4) . . ?
S1A C98A H98A 109.5 . . ?
S1A C98A H98B 109.5 . . ?
H98A C98A H98B 109.5 . . ?
S1A C98A H98C 109.5 . . ?
H98A C98A H98C 109.5 . . ?
H98B C98A H98C 109.5 . . ?
S1A C99A H99A 109.5 . . ?
S1A C99A H99B 109.5 . . ?
H99A C99A H99B 109.5 . . ?
S1A C99A H99C 109.5 . . ?
H99A C99A H99C 109.5 . . ?
H99B C99A H99C 109.5 . . ?
O98B S1B C99B 90.0(11) . . ?
O98B S1B C98B 90.0(10) . . ?
C99B S1B C98B 91.7(14) . . ?
S1B C98B H98D 109.5 . . ?
S1B C98B H98E 109.5 . . ?
H98D C98B H98E 109.5 . . ?
S1B C98B H98F 109.5 . . ?
H98D C98B H98F 109.5 . . ?
H98E C98B H98F 109.5 . . ?
S1B C99B H99D 109.5 . . ?
S1B C99B H99E 109.5 . . ?
H99D C99B H99E 109.5 . . ?
S1B C99B H99F 109.5 . . ?
H99D C99B H99F 109.5 . . ?
H99E C99B H99F 109.5 . . ?

loop_
_geom_bond_atom_site_label_1
_geom_bond_atom_site_label_2
_geom_bond_distance
_geom_bond_site_symmetry_2
_geom_bond_publ_flag
B1 C30 1.648(6) . ?
B1 C36 1.649(7) . ?
B1 C24 1.652(6) . ?
B1 C18 1.660(6) . ?
C36 C41 1.393(6) . ?
C36 C37 1.404(5) . ?
C41 C40 1.388(6) . ?
C41 H41 0.9500 . ?
C40 C39 1.376(6) . ?
C40 H40 0.9500 . ?
C39 C38 1.381(7) . ?
C39 H39 0.9500 . ?
C38 C37 1.376(7) . ?
C38 H38 0.9500 . ?
C37 H37 0.9500 . ?
C18 C23 1.387(5) . ?
C18 C19 1.399(5) . ?
C19 C20 1.384(6) . ?
C19 H19 0.9500 . ?
C20 C21 1.379(6) . ?
C20 H20 0.9500 . ?
C21 C22 1.380(6) . ?
C21 H21 0.9500 . ?
C22 C23 1.393(5) . ?
C22 H22 0.9500 . ?
C23 H23 0.9500 . ?
C30 C31 1.405(5) . ?
C30 C35 1.413(5) . ?
C31 C32 1.387(5) . ?
C31 H31 0.9500 . ?
C32 C33 1.377(5) . ?
C32 H32 0.9500 . ?
C33 C34 1.387(5) . ?
C33 H33 0.9500 . ?
C34 C35 1.386(5) . ?
C34 H34 0.9500 . ?
C35 H35 0.9500 . ?
C24 C25 1.393(6) . ?
C24 C29 1.394(6) . ?
C25 C26 1.392(6) . ?
C25 H25 0.9500 . ?
C26 C27 1.376(7) . ?
C26 H26 0.9500 . ?
C27 C28 1.376(7) . ?
C27 H27 0.9500 . ?
C28 C29 1.383(6) . ?
C28 H28 0.9500 . ?
C29 H29 0.9500 . ?
Ru1 N4 1.750(4) . ?
Ru1 O2 1.939(2) . ?
Ru1 N2 1.977(3) . ?
Ru1 O1 2.039(2) . ?
Ru1 N1 2.082(3) . ?
Ru1 N3 2.088(3) . ?
O2 C2 1.407(4) . ?
O1 C1 1.284(5) . ?
O3 C1 1.231(4) . ?
O4 N4 1.157(4) . ?
N3 C17 1.338(5) . ?
N3 C13 1.377(4) . ?
N2 C12 1.342(5) . ?
N2 C8 1.356(5) . ?
N1 C3 1.348(5) . ?
N1 C7 1.370(5) . ?
C3 C4 1.375(6) . ?
C3 H3 0.9500 . ?
C4 C5 1.375(6) . ?
C4 H4 0.9500 . ?
C5 C6 1.389(6) . ?
C5 H5 0.9500 . ?
C6 C7 1.376(5) . ?
C6 H6 0.9500 . ?
C7 C8 1.480(5) . ?
C8 C9 1.389(5) . ?
C9 C10 1.400(6) . ?
C9 H9 0.9500 . ?
C10 C11 1.374(6) . ?
C10 H10 0.9500 . ?
C11 C12 1.385(5) . ?
C11 H11 0.9500 . ?
C12 C13 1.478(5) . ?
C13 C14 1.373(5) . ?
C14 C15 1.386(6) . ?
C14 H14 0.9500 . ?
C15 C16 1.369(5) . ?
C15 H15 0.9500 . ?
C16 C17 1.375(6) . ?
C16 H16 0.9500 . ?
C17 H17 0.9500 . ?
C2 C1 1.529(5) . ?
C2 H2A 0.9900 . ?
C2 H2B 0.9900 . ?
O98A S1A 1.645(6) . ?
S1A C98A 1.780(9) . ?
S1A C99A 1.786(9) . ?
C98A H98A 0.9800 . ?
C98A H98B 0.9800 . ?
C98A H98C 0.9800 . ?
C99A H99A 0.9800 . ?
C99A H99B 0.9800 . ?
C99A H99C 0.9800 . ?
S1B O98B 1.462(14) . ?
S1B C99B 1.80(3) . ?
S1B C98B 1.84(3) . ?
C98B H98D 0.9800 . ?
C98B H98E 0.9800 . ?
C98B H98F 0.9800 . ?
C99B H99D 0.9800 . ?
C99B H99E 0.9800 . ?
C99B H99F 0.9800 . ?

loop_
_geom_contact_atom_site_label_1
_geom_contact_atom_site_label_2
_geom_contact_distance
_geom_contact_site_symmetry_1
_geom_contact_site_symmetry_2
_geom_contact_publ_flag
? ? ? ? ? ?

loop_
_geom_hbond_atom_site_label_D
_geom_hbond_atom_site_label_H
_geom_hbond_atom_site_label_A
_geom_hbond_distance_DH
_geom_hbond_distance_HA
_geom_hbond_distance_DA
_geom_hbond_angle_DHA
_geom_hbond_site_symmetry_A
_geom_hbond_publ_flag
? ? ? ? ? ? ? ? ?

loop_
_geom_torsion_atom_site_label_1
_geom_torsion_atom_site_label_2
_geom_torsion_atom_site_label_3
_geom_torsion_atom_site_label_4
_geom_torsion
_geom_torsion_site_symmetry_1
_geom_torsion_site_symmetry_2
_geom_torsion_site_symmetry_3
_geom_torsion_site_symmetry_4
_geom_torsion_publ_flag
C30 B1 C36 C41 -37.8(5) . . . . ?
C24 B1 C36 C41 -158.6(4) . . . . ?
C18 B1 C36 C41 84.1(4) . . . . ?
C30 B1 C36 C37 152.2(4) . . . . ?
C24 B1 C36 C37 31.5(5) . . . . ?
C18 B1 C36 C37 -85.9(4) . . . . ?
C37 C36 C41 C40 4.4(6) . . . . ?
B1 C36 C41 C40 -166.3(4) . . . . ?
C36 C41 C40 C39 -1.9(6) . . . . ?
C41 C40 C39 C38 -2.3(6) . . . . ?
C40 C39 C38 C37 3.7(7) . . . . ?
C39 C38 C37 C36 -1.0(7) . . . . ?
C41 C36 C37 C38 -3.0(6) . . . . ?
B1 C36 C37 C38 167.9(4) . . . . ?
C30 B1 C18 C23 -11.1(6) . . . . ?
C36 B1 C18 C23 -133.0(4) . . . . ?
C24 B1 C18 C23 107.4(5) . . . . ?
C30 B1 C18 C19 170.8(4) . . . . ?
C36 B1 C18 C19 49.0(5) . . . . ?
C24 B1 C18 C19 -70.6(5) . . . . ?
C23 C18 C19 C20 0.6(7) . . . . ?
B1 C18 C19 C20 178.8(4) . . . . ?
C18 C19 C20 C21 0.1(7) . . . . ?
C19 C20 C21 C22 -0.4(7) . . . . ?
C20 C21 C22 C23 0.0(7) . . . . ?
C19 C18 C23 C22 -0.9(6) . . . . ?
B1 C18 C23 C22 -179.1(4) . . . . ?
C21 C22 C23 C18 0.7(7) . . . . ?
C36 B1 C30 C31 -113.4(4) . . . . ?
C24 B1 C30 C31 9.5(5) . . . . ?
C18 B1 C30 C31 128.3(4) . . . . ?
C36 B1 C30 C35 64.3(5) . . . . ?
C24 B1 C30 C35 -172.8(4) . . . . ?
C18 B1 C30 C35 -53.9(5) . . . . ?
C35 C30 C31 C32 -2.0(6) . . . . ?
B1 C30 C31 C32 175.9(4) . . . . ?
C30 C31 C32 C33 -0.6(7) . . . . ?
C31 C32 C33 C34 2.3(6) . . . . ?
C32 C33 C34 C35 -1.2(6) . . . . ?
C33 C34 C35 C30 -1.7(6) . . . . ?
C31 C30 C35 C34 3.1(6) . . . . ?
B1 C30 C35 C34 -174.8(4) . . . . ?
C30 B1 C24 C25 91.8(5) . . . . ?
C36 B1 C24 C25 -145.2(4) . . . . ?
C18 B1 C24 C25 -29.4(5) . . . . ?
C30 B1 C24 C29 -81.7(5) . . . . ?
C36 B1 C24 C29 41.3(5) . . . . ?
C18 B1 C24 C29 157.1(4) . . . . ?
C29 C24 C25 C26 -0.1(6) . . . . ?
B1 C24 C25 C26 -174.1(4) . . . . ?
C24 C25 C26 C27 0.6(8) . . . . ?
C25 C26 C27 C28 -0.9(8) . . . . ?
C26 C27 C28 C29 0.7(8) . . . . ?
C27 C28 C29 C24 -0.3(8) . . . . ?
C25 C24 C29 C28 -0.1(6) . . . . ?
B1 C24 C29 C28 173.9(4) . . . . ?
N4 Ru1 O2 C2 -17.8(11) . . . . ?
N2 Ru1 O2 C2 174.3(3) . . . . ?
O1 Ru1 O2 C2 -4.9(3) . . . . ?
N1 Ru1 O2 C2 94.0(3) . . . . ?
N3 Ru1 O2 C2 -106.1(3) . . . . ?
N4 Ru1 O1 C1 -178.5(3) . . . . ?
O2 Ru1 O1 C1 3.2(3) . . . . ?
N2 Ru1 O1 C1 -2.2(9) . . . . ?
N1 Ru1 O1 C1 -82.1(3) . . . . ?
N3 Ru1 O1 C1 89.8(3) . . . . ?
N4 Ru1 N3 C17 -81.4(3) . . . . ?
O2 Ru1 N3 C17 90.9(3) . . . . ?
N2 Ru1 N3 C17 179.5(3) . . . . ?
O1 Ru1 N3 C17 8.7(3) . . . . ?
N1 Ru1 N3 C17 165.5(3) . . . . ?
N4 Ru1 N3 C13 98.1(3) . . . . ?
O2 Ru1 N3 C13 -89.5(3) . . . . ?
N2 Ru1 N3 C13 -0.9(3) . . . . ?
O1 Ru1 N3 C13 -171.8(2) . . . . ?
N1 Ru1 N3 C13 -14.9(5) . . . . ?
N4 Ru1 N2 C12 -90.3(3) . . . . ?
O2 Ru1 N2 C12 88.1(3) . . . . ?
O1 Ru1 N2 C12 93.5(8) . . . . ?
N1 Ru1 N2 C12 174.8(3) . . . . ?
N3 Ru1 N2 C12 -0.2(3) . . . . ?
N4 Ru1 N2 C8 94.7(3) . . . . ?
O2 Ru1 N2 C8 -86.9(3) . . . . ?
O1 Ru1 N2 C8 -81.5(8) . . . . ?
N1 Ru1 N2 C8 -0.2(3) . . . . ?
N3 Ru1 N2 C8 -175.2(3) . . . . ?
N4 Ru1 N1 C3 84.9(3) . . . . ?
O2 Ru1 N1 C3 -87.9(3) . . . . ?
N2 Ru1 N1 C3 -176.8(3) . . . . ?
O1 Ru1 N1 C3 -5.8(3) . . . . ?
N3 Ru1 N1 C3 -162.8(3) . . . . ?
N4 Ru1 N1 C7 -97.3(3) . . . . ?
O2 Ru1 N1 C7 89.9(2) . . . . ?
N2 Ru1 N1 C7 1.0(2) . . . . ?
O1 Ru1 N1 C7 172.0(2) . . . . ?
N3 Ru1 N1 C7 15.0(5) . . . . ?
O2 Ru1 N4 O4 -4(2) . . . . ?
N2 Ru1 N4 O4 163.9(14) . . . . ?
O1 Ru1 N4 O4 -16.7(14) . . . . ?
N1 Ru1 N4 O4 -115.1(14) . . . . ?
N3 Ru1 N4 O4 84.2(14) . . . . ?
C7 N1 C3 C4 1.0(5) . . . . ?
Ru1 N1 C3 C4 178.7(3) . . . . ?
N1 C3 C4 C5 1.0(6) . . . . ?
C3 C4 C5 C6 -1.4(6) . . . . ?
C4 C5 C6 C7 -0.2(6) . . . . ?
C3 N1 C7 C6 -2.7(5) . . . . ?
Ru1 N1 C7 C6 179.3(3) . . . . ?
C3 N1 C7 C8 176.5(3) . . . . ?
Ru1 N1 C7 C8 -1.6(4) . . . . ?
C5 C6 C7 N1 2.2(6) . . . . ?
C5 C6 C7 C8 -176.8(4) . . . . ?
C12 N2 C8 C9 2.2(5) . . . . ?
Ru1 N2 C8 C9 177.0(3) . . . . ?
C12 N2 C8 C7 -175.3(3) . . . . ?
Ru1 N2 C8 C7 -0.5(4) . . . . ?
N1 C7 C8 N2 1.4(5) . . . . ?
C6 C7 C8 N2 -179.5(4) . . . . ?
N1 C7 C8 C9 -175.9(4) . . . . ?
C6 C7 C8 C9 3.1(6) . . . . ?
N2 C8 C9 C10 -0.2(6) . . . . ?
C7 C8 C9 C10 177.1(4) . . . . ?
C8 C9 C10 C11 -1.7(6) . . . . ?
C9 C10 C11 C12 1.6(6) . . . . ?
C8 N2 C12 C11 -2.4(5) . . . . ?
Ru1 N2 C12 C11 -177.1(3) . . . . ?
C8 N2 C12 C13 175.9(3) . . . . ?
Ru1 N2 C12 C13 1.2(4) . . . . ?
C10 C11 C12 N2 0.4(6) . . . . ?
C10 C11 C12 C13 -177.6(4) . . . . ?
C17 N3 C13 C14 -0.8(5) . . . . ?
Ru1 N3 C13 C14 179.6(3) . . . . ?
C17 N3 C13 C12 -178.6(3) . . . . ?
Ru1 N3 C13 C12 1.8(4) . . . . ?
N2 C12 C13 C14 -179.8(4) . . . . ?
C11 C12 C13 C14 -1.6(6) . . . . ?
N2 C12 C13 N3 -2.0(5) . . . . ?
C11 C12 C13 N3 176.1(4) . . . . ?
N3 C13 C14 C15 1.1(6) . . . . ?
C12 C13 C14 C15 178.8(4) . . . . ?
C13 C14 C15 C16 -1.1(6) . . . . ?
C14 C15 C16 C17 0.8(6) . . . . ?
C13 N3 C17 C16 0.4(6) . . . . ?
Ru1 N3 C17 C16 180.0(3) . . . . ?
C15 C16 C17 N3 -0.5(6) . . . . ?
Ru1 O2 C2 C1 5.7(4) . . . . ?
Ru1 O1 C1 O3 177.2(3) . . . . ?
Ru1 O1 C1 C2 -0.9(5) . . . . ?
O2 C2 C1 O3 178.7(4) . . . . ?
O2 C2 C1 O1 -3.1(5) . . . . ?

loop_
_reflns_scale_group_code
_reflns_scale_meas_F
1 1.0
